data_4513775
loop_
_publ_author_name
'Ghorai, Debasish'
'Dutta, Champak'
'Choudhury, Joyanta'

_publ_section_title
;
 Switching of &#x201C;Rollover Pathway&#x201D; in Rhodium(III)-Catalyzed
 C--H Activation of Chelating Molecules
;
_journal_name_full 'ACS Catalysis'
_journal_page_first 709
_journal_paper_doi 10.1021/acscatal.5b02540
_journal_year 2015
_chemical_formula_sum 'C22 H24 F6 N3 P'
_chemical_formula_weight 475.41
_chemical_name_systematic
;
 ?
;
_space_group_crystal_system monoclinic
_space_group_IT_number 14
_space_group_name_Hall '-P 2ybc'
_space_group_name_H-M_alt 'P 1 21/c 1'
_symmetry_space_group_name_Hall '-P 2ybc'
_symmetry_space_group_name_H-M 'P 1 21/c 1'
_atom_sites_solution_hydrogens geom
_audit_creation_method SHELXL-2014
_cell_angle_alpha 90
_cell_angle_beta 114.074(3)
_cell_angle_gamma 90
_cell_formula_units_Z 4
_cell_length_a 13.3734(7)
_cell_length_b 11.2225(6)
_cell_length_c 15.7310(8)
_cell_measurement_reflns_used 5143
_cell_measurement_temperature 160(2)
_cell_measurement_theta_max 27.881
_cell_measurement_theta_min 1.668
_cell_volume 2155.6(2)
_computing_cell_refinement 'Bruker XSCANS'
_computing_data_collection 'Bruker XSCANS'
_computing_data_reduction 'Bruker SHELXTL'
_computing_structure_refinement 'SHELXL-2014 (Sheldrick, 2014)'
_computing_structure_solution SIR-92
_diffrn_ambient_temperature 160(2)
_diffrn_measured_fraction_theta_full 1.000
_diffrn_measured_fraction_theta_max 1.000
_diffrn_measurement_device_type 'Bruker P4'
_diffrn_measurement_method '\w scans'
_diffrn_radiation_type MoK\a
_diffrn_radiation_wavelength 0.71073
_diffrn_reflns_av_R_equivalents 0.0527
_diffrn_reflns_av_unetI/netI 0.0350
_diffrn_reflns_laue_measured_fraction_full 1.000
_diffrn_reflns_laue_measured_fraction_max 1.000
_diffrn_reflns_limit_h_max 17
_diffrn_reflns_limit_h_min -17
_diffrn_reflns_limit_k_max 14
_diffrn_reflns_limit_k_min -14
_diffrn_reflns_limit_l_max 20
_diffrn_reflns_limit_l_min -20
_diffrn_reflns_number 41083
_diffrn_reflns_point_group_measured_fraction_full 1.000
_diffrn_reflns_point_group_measured_fraction_max 1.000
_diffrn_reflns_theta_full 25.242
_diffrn_reflns_theta_max 27.881
_diffrn_reflns_theta_min 1.668
_diffrn_source 'sealed tube'
_exptl_absorpt_coefficient_mu 0.194
_exptl_absorpt_correction_T_max 0.969
_exptl_absorpt_correction_T_min 0.935
_exptl_absorpt_correction_type multi-scan
_exptl_absorpt_process_details SADABS
_exptl_crystal_colour Colourless
_exptl_crystal_density_diffrn 1.465
_exptl_crystal_description Prism
_exptl_crystal_F_000 984
_exptl_crystal_size_max 0.200
_exptl_crystal_size_mid 0.120
_exptl_crystal_size_min 0.100
_refine_diff_density_max 0.482
_refine_diff_density_min -0.488
_refine_diff_density_rms 0.056
_refine_ls_extinction_method none
_refine_ls_goodness_of_fit_ref 1.069
_refine_ls_hydrogen_treatment constr
_refine_ls_matrix_type full
_refine_ls_number_parameters 289
_refine_ls_number_reflns 5143
_refine_ls_number_restraints 0
_refine_ls_restrained_S_all 1.069
_refine_ls_R_factor_all 0.0723
_refine_ls_R_factor_gt 0.0535
_refine_ls_shift/su_max 0.000
_refine_ls_shift/su_mean 0.000
_refine_ls_structure_factor_coef Fsqd
_refine_ls_weighting_details 'w=1/[\s^2^(Fo^2^)+(0.0628P)^2^+1.2849P] where P=(Fo^2^+2Fc^2^)/3'
_refine_ls_weighting_scheme calc
_refine_ls_wR_factor_gt 0.1331
_refine_ls_wR_factor_ref 0.1451
_reflns_Friedel_coverage 0.000
_reflns_number_gt 3940
_reflns_number_total 5143
_reflns_threshold_expression 'I > 2\s(I)'
_cod_data_source_file cs5b02540_si_002.cif
_cod_data_source_block 3t
_cod_database_code 4513775
_shelx_space_group_comment
;
The symmetry employed for this shelxl refinement is uniquely defined
by the following loop, which should always be used as a source of
symmetry information in preference to the above space-group names.
They are only intended as comments.
;
_shelx_estimated_absorpt_t_min 0.962
_shelx_estimated_absorpt_t_max 0.981
_shelxl_version_number 2014-3

loop_
_space_group_symop_operation_xyz
'x, y, z'
'-x, y+1/2, -z+1/2'
'-x, -y, -z'
'x, -y-1/2, z-1/2'

loop_
_atom_site_label
_atom_site_type_symbol
_atom_site_fract_x
_atom_site_fract_y
_atom_site_fract_z
_atom_site_U_iso_or_equiv
_atom_site_adp_type
_atom_site_occupancy
_atom_site_site_symmetry_order
_atom_site_calc_flag
_atom_site_refinement_flags_posn
_atom_site_refinement_flags_adp
C1 C 0.35487(15) 0.36447(16) 0.07760(12) 0.0209(4) Uani 1 1 d . .
C2 C 0.31355(16) 0.15466(17) 0.11508(14) 0.0250(4) Uani 1 1 d . .
C3 C 0.3138(2) 0.0679(2) 0.05294(18) 0.0418(6) Uani 1 1 d . .
H3 H 0.3529 0.0787 0.0164 0.050 Uiso 1 1 calc R U
C4 C 0.2545(2) -0.0355(2) 0.0460(2) 0.0511(7) Uani 1 1 d . .
H4 H 0.2525 -0.0941 0.0035 0.061 Uiso 1 1 calc R U
C5 C 0.19835(19) -0.05219(19) 0.10203(18) 0.0394(6) Uani 1 1 d . .
H5 H 0.1605 -0.1228 0.0983 0.047 Uiso 1 1 calc R U
C6 C 0.19845(17) 0.03549(19) 0.16308(15) 0.0317(5) Uani 1 1 d . .
H6 H 0.1595 0.0245 0.1998 0.038 Uiso 1 1 calc R U
C7 C 0.25645(16) 0.14036(18) 0.17027(13) 0.0272(4) Uani 1 1 d . .
H7 H 0.2568 0.1999 0.2115 0.033 Uiso 1 1 calc R U
C8 C 0.48711(16) 0.26524(18) 0.19131(13) 0.0274(4) Uani 1 1 d . .
H8 H 0.5236 0.2051 0.2331 0.033 Uiso 1 1 calc R U
C9 C 0.52962(16) 0.37095(18) 0.18432(13) 0.0264(4) Uani 1 1 d . .
H9 H 0.6000 0.3982 0.2201 0.032 Uiso 1 1 calc R U
C10 C 0.45295(15) 0.54571(16) 0.08026(12) 0.0204(4) Uani 1 1 d . .
C11 C 0.35964(15) 0.58859(16) 0.00698(12) 0.0203(4) Uani 1 1 d . .
C12 C 0.25965(15) 0.51906(17) -0.02970(12) 0.0217(4) Uani 1 1 d . .
C13 C 0.25589(15) 0.40838(16) 0.00564(12) 0.0204(4) Uani 1 1 d . .
C14 C 0.37086(16) 0.70382(18) -0.02401(13) 0.0256(4) Uani 1 1 d . .
H14 H 0.3129 0.7383 -0.0735 0.031 Uiso 1 1 calc R U
C15 C 0.46740(17) 0.76497(18) 0.01903(14) 0.0284(4) Uani 1 1 d . .
H15 H 0.4751 0.8413 -0.0006 0.034 Uiso 1 1 calc R U
C16 C 0.55361(17) 0.71149(19) 0.09226(14) 0.0290(4) Uani 1 1 d . .
H16 H 0.6182 0.7544 0.1213 0.035 Uiso 1 1 calc R U
C17 C 0.15855(15) 0.57808(18) -0.10012(13) 0.0247(4) Uani 1 1 d . .
H17A H 0.1056 0.5177 -0.1345 0.030 Uiso 1 1 calc R U
H17B H 0.1776 0.6231 -0.1440 0.030 Uiso 1 1 calc R U
C18 C 0.10762(17) 0.66165(19) -0.05163(14) 0.0292(4) Uani 1 1 d . .
H18A H 0.0772 0.6142 -0.0164 0.035 Uiso 1 1 calc R U
H18B H 0.1648 0.7115 -0.0080 0.035 Uiso 1 1 calc R U
C19 C 0.01830(19) 0.7408(2) -0.11872(17) 0.0398(5) Uani 1 1 d . .
H19A H -0.0103 0.7909 -0.0845 0.060 Uiso 1 1 calc R U
H19B H 0.0482 0.7894 -0.1529 0.060 Uiso 1 1 calc R U
H19C H -0.0395 0.6921 -0.1613 0.060 Uiso 1 1 calc R U
C20 C 0.15257(15) 0.33518(18) -0.02672(13) 0.0246(4) Uani 1 1 d . .
H20A H 0.0905 0.3884 -0.0423 0.029 Uiso 1 1 calc R U
H20B H 0.1549 0.2849 0.0242 0.029 Uiso 1 1 calc R U
C21 C 0.13492(18) 0.2567(2) -0.11098(15) 0.0333(5) Uani 1 1 d . .
H21A H 0.1249 0.3068 -0.1641 0.040 Uiso 1 1 calc R U
H21B H 0.1994 0.2079 -0.0978 0.040 Uiso 1 1 calc R U
C22 C 0.0351(2) 0.1763(2) -0.13481(18) 0.0430(6) Uani 1 1 d . .
H22A H 0.0261 0.1282 -0.1879 0.064 Uiso 1 1 calc R U
H22B H 0.0454 0.1257 -0.0827 0.064 Uiso 1 1 calc R U
H22C H -0.0290 0.2245 -0.1489 0.064 Uiso 1 1 calc R U
N1 N 0.37976(13) 0.26038(14) 0.12592(11) 0.0238(3) Uani 1 1 d . .
N2 N 0.44759(12) 0.43151(14) 0.11308(10) 0.0206(3) Uani 1 1 d . .
N3 N 0.54837(13) 0.60185(15) 0.12293(11) 0.0250(4) Uani 1 1 d . .
F1 F 0.24514(16) 0.68748(15) 0.26143(13) 0.0736(6) Uani 1 1 d . .
F2 F 0.35769(16) 0.55168(16) 0.35191(12) 0.0809(6) Uani 1 1 d . .
F3 F 0.25992(17) 0.40734(16) 0.25389(15) 0.0991(8) Uani 1 1 d . .
F4 F 0.14724(15) 0.54265(16) 0.16224(12) 0.0712(5) Uani 1 1 d . .
F5 F 0.32623(18) 0.5624(2) 0.20214(16) 0.1056(9) Uani 1 1 d . .
F6 F 0.1780(2) 0.5353(2) 0.31092(18) 0.1150(9) Uani 1 1 d . .
P1 P 0.25203(5) 0.54677(5) 0.25659(4) 0.02983(16) Uani 1 1 d . .

loop_
_atom_site_aniso_label
_atom_site_aniso_U_11
_atom_site_aniso_U_22
_atom_site_aniso_U_33
_atom_site_aniso_U_23
_atom_site_aniso_U_13
_atom_site_aniso_U_12
C1 0.0223(9) 0.0190(9) 0.0231(9) -0.0027(7) 0.0110(7) -0.0006(7)
C2 0.0233(10) 0.0199(9) 0.0314(10) 0.0017(8) 0.0108(8) 0.0015(7)
C3 0.0502(15) 0.0308(12) 0.0631(16) -0.0117(11) 0.0422(13) -0.0077(10)
C4 0.0592(17) 0.0298(12) 0.084(2) -0.0217(12) 0.0492(16) -0.0125(11)
C5 0.0357(12) 0.0224(11) 0.0658(16) -0.0007(10) 0.0265(12) -0.0048(9)
C6 0.0277(11) 0.0332(11) 0.0365(11) 0.0074(9) 0.0155(9) -0.0003(9)
C7 0.0266(10) 0.0287(10) 0.0257(9) 0.0013(8) 0.0100(8) 0.0016(8)
C8 0.0234(10) 0.0279(10) 0.0278(10) 0.0045(8) 0.0074(8) 0.0030(8)
C9 0.0209(10) 0.0289(10) 0.0251(9) 0.0031(8) 0.0050(8) 0.0030(8)
C10 0.0228(9) 0.0195(9) 0.0212(8) -0.0016(7) 0.0114(7) -0.0003(7)
C11 0.0230(9) 0.0201(9) 0.0199(8) -0.0013(7) 0.0110(7) 0.0005(7)
C12 0.0220(9) 0.0242(9) 0.0190(8) -0.0026(7) 0.0086(7) 0.0012(7)
C13 0.0196(9) 0.0226(9) 0.0197(8) -0.0032(7) 0.0085(7) 0.0006(7)
C14 0.0274(10) 0.0254(10) 0.0255(9) 0.0035(8) 0.0121(8) 0.0025(8)
C15 0.0329(11) 0.0235(10) 0.0327(10) 0.0026(8) 0.0173(9) -0.0043(8)
C16 0.0280(11) 0.0295(11) 0.0312(10) -0.0026(8) 0.0138(8) -0.0078(8)
C17 0.0227(10) 0.0255(10) 0.0226(9) 0.0013(7) 0.0058(7) 0.0004(8)
C18 0.0256(10) 0.0300(11) 0.0311(10) 0.0022(8) 0.0107(8) 0.0037(8)
C19 0.0308(12) 0.0411(13) 0.0452(13) 0.0087(10) 0.0131(10) 0.0116(10)
C20 0.0203(9) 0.0263(10) 0.0252(9) 0.0004(8) 0.0074(7) -0.0018(8)
C21 0.0319(11) 0.0350(12) 0.0331(11) -0.0097(9) 0.0133(9) -0.0123(9)
C22 0.0388(13) 0.0424(14) 0.0453(13) -0.0102(11) 0.0146(11) -0.0193(11)
N1 0.0230(8) 0.0197(8) 0.0272(8) 0.0019(6) 0.0089(7) 0.0005(6)
N2 0.0180(8) 0.0211(8) 0.0212(7) -0.0001(6) 0.0065(6) 0.0009(6)
N3 0.0224(8) 0.0264(9) 0.0250(8) -0.0019(7) 0.0085(7) -0.0042(7)
F1 0.0945(14) 0.0328(9) 0.0722(12) -0.0052(8) 0.0123(10) 0.0053(8)
F2 0.0814(13) 0.0624(12) 0.0539(10) -0.0124(9) -0.0184(9) 0.0025(9)
F3 0.0966(15) 0.0292(9) 0.1124(17) -0.0126(9) -0.0179(13) 0.0067(9)
F4 0.0604(11) 0.0674(12) 0.0549(10) 0.0045(8) -0.0080(8) -0.0149(9)
F5 0.0928(15) 0.161(2) 0.0995(16) -0.0754(16) 0.0764(14) -0.0609(15)
F6 0.128(2) 0.153(2) 0.1119(18) -0.0127(16) 0.0973(18) -0.0374(17)
P1 0.0343(3) 0.0276(3) 0.0286(3) -0.0034(2) 0.0139(2) -0.0018(2)

loop_
_atom_type_symbol
_atom_type_description
_atom_type_scat_dispersion_real
_atom_type_scat_dispersion_imag
_atom_type_scat_source
C C 0.0033 0.0016 'International Tables Vol C Tables 4.2.6.8 and 6.1.1.4'
H H 0.0000 0.0000 'International Tables Vol C Tables 4.2.6.8 and 6.1.1.4'
N N 0.0061 0.0033 'International Tables Vol C Tables 4.2.6.8 and 6.1.1.4'
F F 0.0171 0.0103 'International Tables Vol C Tables 4.2.6.8 and 6.1.1.4'
P P 0.1023 0.0942 'International Tables Vol C Tables 4.2.6.8 and 6.1.1.4'

loop_
_geom_angle_atom_site_label_1
_geom_angle_atom_site_label_2
_geom_angle_atom_site_label_3
_geom_angle
N1 C1 N2 105.75(15)
N1 C1 C13 132.38(17)
N2 C1 C13 121.84(16)
C7 C2 C3 121.67(19)
C7 C2 N1 119.34(17)
C3 C2 N1 118.91(18)
C2 C3 C4 118.7(2)
C2 C3 H3 120.6
C4 C3 H3 120.6
C3 C4 C5 120.3(2)
C3 C4 H4 119.8
C5 C4 H4 119.8
C6 C5 C4 120.1(2)
C6 C5 H5 119.9
C4 C5 H5 119.9
C5 C6 C7 120.3(2)
C5 C6 H6 119.8
C7 C6 H6 119.8
C2 C7 C6 118.78(19)
C2 C7 H7 120.6
C6 C7 H7 120.6
C9 C8 N1 108.67(17)
C9 C8 H8 125.7
N1 C8 H8 125.7
C8 C9 N2 106.17(17)
C8 C9 H9 126.9
N2 C9 H9 126.9
N3 C10 N2 115.54(16)
N3 C10 C11 127.10(17)
N2 C10 C11 117.35(16)
C10 C11 C14 114.60(17)
C10 C11 C12 120.84(17)
C14 C11 C12 124.52(17)
C13 C12 C11 120.48(16)
C13 C12 C17 121.75(17)
C11 C12 C17 117.47(16)
C12 C13 C1 117.21(16)
C12 C13 C20 122.53(16)
C1 C13 C20 120.25(16)
C15 C14 C11 119.94(18)
C15 C14 H14 120.0
C11 C14 H14 120.0
C14 C15 C16 119.22(18)
C14 C15 H15 120.4
C16 C15 H15 120.4
N3 C16 C15 123.35(18)
N3 C16 H16 118.3
C15 C16 H16 118.3
C12 C17 C18 110.53(15)
C12 C17 H17A 109.5
C18 C17 H17A 109.5
C12 C17 H17B 109.5
C18 C17 H17B 109.5
H17A C17 H17B 108.1
C19 C18 C17 113.30(17)
C19 C18 H18A 108.9
C17 C18 H18A 108.9
C19 C18 H18B 108.9
C17 C18 H18B 108.9
H18A C18 H18B 107.7
C18 C19 H19A 109.5
C18 C19 H19B 109.5
H19A C19 H19B 109.5
C18 C19 H19C 109.5
H19A C19 H19C 109.5
H19B C19 H19C 109.5
C13 C20 C21 113.80(16)
C13 C20 H20A 108.8
C21 C20 H20A 108.8
C13 C20 H20B 108.8
C21 C20 H20B 108.8
H20A C20 H20B 107.7
C22 C21 C20 111.35(18)
C22 C21 H21A 109.4
C20 C21 H21A 109.4
C22 C21 H21B 109.4
C20 C21 H21B 109.4
H21A C21 H21B 108.0
C21 C22 H22A 109.5
C21 C22 H22B 109.5
H22A C22 H22B 109.5
C21 C22 H22C 109.5
H22A C22 H22C 109.5
H22B C22 H22C 109.5
C1 N1 C8 108.96(15)
C1 N1 C2 129.78(16)
C8 N1 C2 121.23(16)
C1 N2 C9 110.44(16)
C1 N2 C10 122.16(15)
C9 N2 C10 127.39(16)
C10 N3 C16 115.75(17)
F6 P1 F5 178.30(15)
F6 P1 F3 89.85(14)
F5 P1 F3 91.85(14)
F6 P1 F4 89.68(13)
F5 P1 F4 90.38(12)
F3 P1 F4 89.37(10)
F6 P1 F1 89.63(13)
F5 P1 F1 88.67(13)
F3 P1 F1 178.90(11)
F4 P1 F1 91.59(10)
F6 P1 F2 90.26(14)
F5 P1 F2 89.67(13)
F3 P1 F2 90.94(10)
F4 P1 F2 179.68(11)
F1 P1 F2 88.10(10)

loop_
_geom_bond_atom_site_label_1
_geom_bond_atom_site_label_2
_geom_bond_distance
C1 N1 1.359(2)
C1 N2 1.360(2)
C1 C13 1.433(2)
C2 C7 1.380(3)
C2 C3 1.380(3)
C2 N1 1.448(2)
C3 C4 1.384(3)
C3 H3 0.9300
C4 C5 1.384(3)
C4 H4 0.9300
C5 C6 1.375(3)
C5 H5 0.9300
C6 C7 1.388(3)
C6 H6 0.9300
C7 H7 0.9300
C8 C9 1.339(3)
C8 N1 1.385(2)
C8 H8 0.9300
C9 N2 1.385(2)
C9 H9 0.9300
C10 N3 1.333(2)
C10 N2 1.394(2)
C10 C11 1.394(3)
C11 C14 1.411(3)
C11 C12 1.449(3)
C12 C13 1.370(3)
C12 C17 1.507(3)
C13 C20 1.506(3)
C14 C15 1.372(3)
C14 H14 0.9300
C15 C16 1.390(3)
C15 H15 0.9300
C16 N3 1.334(3)
C16 H16 0.9300
C17 C18 1.533(3)
C17 H17A 0.9700
C17 H17B 0.9700
C18 C19 1.517(3)
C18 H18A 0.9700
C18 H18B 0.9700
C19 H19A 0.9600
C19 H19B 0.9600
C19 H19C 0.9600
C20 C21 1.528(3)
C20 H20A 0.9700
C20 H20B 0.9700
C21 C22 1.526(3)
C21 H21A 0.9700
C21 H21B 0.9700
C22 H22A 0.9600
C22 H22B 0.9600
C22 H22C 0.9600
F1 P1 1.5855(17)
F2 P1 1.5873(17)
F3 P1 1.5701(18)
F4 P1 1.5723(16)
F5 P1 1.5628(18)
F6 P1 1.5545(19)

loop_
_geom_torsion_atom_site_label_1
_geom_torsion_atom_site_label_2
_geom_torsion_atom_site_label_3
_geom_torsion_atom_site_label_4
_geom_torsion
C7 C2 C3 C4 0.3(4)
N1 C2 C3 C4 176.9(2)
C2 C3 C4 C5 -1.4(4)
C3 C4 C5 C6 1.9(4)
C4 C5 C6 C7 -1.2(4)
C3 C2 C7 C6 0.4(3)
N1 C2 C7 C6 -176.26(17)
C5 C6 C7 C2 0.1(3)
N1 C8 C9 N2 -0.5(2)
N3 C10 C11 C14 0.6(3)
N2 C10 C11 C14 -179.03(16)
N3 C10 C11 C12 -177.14(17)
N2 C10 C11 C12 3.2(2)
C10 C11 C12 C13 -1.6(3)
C14 C11 C12 C13 -179.07(17)
C10 C11 C12 C17 172.22(16)
C14 C11 C12 C17 -5.3(3)
C11 C12 C13 C1 -1.6(3)
C17 C12 C13 C1 -175.16(16)
C11 C12 C13 C20 176.88(16)
C17 C12 C13 C20 3.3(3)
N1 C1 C13 C12 -178.98(18)
N2 C1 C13 C12 3.2(3)
N1 C1 C13 C20 2.5(3)
N2 C1 C13 C20 -175.32(16)
C10 C11 C14 C15 -1.4(3)
C12 C11 C14 C15 176.25(18)
C11 C14 C15 C16 0.8(3)
C14 C15 C16 N3 0.9(3)
C13 C12 C17 C18 95.1(2)
C11 C12 C17 C18 -78.6(2)
C12 C17 C18 C19 169.47(18)
C12 C13 C20 C21 87.9(2)
C1 C13 C20 C21 -93.6(2)
C13 C20 C21 C22 174.67(18)
N2 C1 N1 C8 0.7(2)
C13 C1 N1 C8 -177.34(19)
N2 C1 N1 C2 -177.25(17)
C13 C1 N1 C2 4.7(3)
C9 C8 N1 C1 -0.1(2)
C9 C8 N1 C2 178.07(17)
C7 C2 N1 C1 -95.7(2)
C3 C2 N1 C1 87.6(3)
C7 C2 N1 C8 86.6(2)
C3 C2 N1 C8 -90.2(2)
N1 C1 N2 C9 -1.1(2)
C13 C1 N2 C9 177.24(16)
N1 C1 N2 C10 -179.87(15)
C13 C1 N2 C10 -1.6(3)
C8 C9 N2 C1 1.0(2)
C8 C9 N2 C10 179.74(17)
N3 C10 N2 C1 178.63(16)
C11 C10 N2 C1 -1.7(2)
N3 C10 N2 C9 0.0(3)
C11 C10 N2 C9 179.70(17)
N2 C10 N3 C16 -179.49(16)
C11 C10 N3 C16 0.9(3)
C15 C16 N3 C10 -1.6(3)
